data_4124930
loop_
_publ_author_name
'Troadec, Thibault'
'Lopez Reyes, Morelia'
'Rodriguez, Ricardo'
'Baceiredo, Antoine'
'Saffon-Merceron, Nathalie'
'Branchadell, Vicen\,c'
'Kato, Tsuyoshi'

_publ_section_title
;
 Donor-Stabilized Silacyclobutanone: A Precursor of 1-Silaketene via
 Retro-[2 + 2]-Cycloaddition Reaction at Room Temperature.
;
_journal_issue 9
_journal_name_full 'Journal of the American Chemical Society'
_journal_page_first 2965
_journal_page_last 2968
_journal_paper_doi 10.1021/jacs.6b00631
_journal_volume 138
_journal_year 2016
_chemical_formula_sum 'C48.25 H77 N5 O P Si2'
_chemical_formula_weight 830.30
_chemical_name_systematic
; 
 ? 
;
_space_group_IT_number 2
_symmetry_cell_setting triclinic
_symmetry_space_group_name_Hall '-P 1'
_symmetry_space_group_name_H-M 'P -1'
_atom_sites_solution_hydrogens geom
_atom_sites_solution_primary direct
_atom_sites_solution_secondary difmap
_audit_creation_method SHELXL-97
_cell_angle_alpha 90.129(8)
_cell_angle_beta 90.630(8)
_cell_angle_gamma 96.237(8)
_cell_formula_units_Z 4
_cell_length_a 10.043(2)
_cell_length_b 21.568(5)
_cell_length_c 22.489(5)
_cell_measurement_reflns_used 887
_cell_measurement_temperature 193(2)
_cell_measurement_theta_max 17.54
_cell_measurement_theta_min 2.52
_cell_volume 4842.1(18)
_computing_cell_refinement 'Bruker SAINT'
_computing_data_collection 'Bruker APEX2'
_computing_data_reduction 'Bruker SAINT'
_computing_molecular_graphics 'Bruker SHELXTL'
_computing_publication_material 'Bruker SHELXTL'
_computing_structure_refinement 'SHELXL-97 (Sheldrick, 2008)'
_computing_structure_solution 'SHELXS-97 (Sheldrick, 2008)'
_diffrn_ambient_temperature 193(2)
_diffrn_measured_fraction_theta_full 0.987
_diffrn_measured_fraction_theta_max 0.987
_diffrn_measurement_device_type 'Bruker kappa APEX-II CCD Quazar'
_diffrn_measurement_method 'phi and omega scans'
_diffrn_radiation_monochromator graphite
_diffrn_radiation_source 'fine-focus sealed tube'
_diffrn_radiation_type MoK\a
_diffrn_radiation_wavelength 0.71073
_diffrn_reflns_av_R_equivalents 0.2380
_diffrn_reflns_av_sigmaI/netI 0.3976
_diffrn_reflns_limit_h_max 11
_diffrn_reflns_limit_h_min -11
_diffrn_reflns_limit_k_max 25
_diffrn_reflns_limit_k_min -25
_diffrn_reflns_limit_l_max 26
_diffrn_reflns_limit_l_min -26
_diffrn_reflns_number 46853
_diffrn_reflns_theta_full 24.71
_diffrn_reflns_theta_max 24.71
_diffrn_reflns_theta_min 5.11
_exptl_absorpt_coefficient_mu 0.146
_exptl_absorpt_correction_T_max 0.9971
_exptl_absorpt_correction_T_min 0.9856
_exptl_absorpt_correction_type multi-scan
_exptl_absorpt_process_details 'SADABS (Bruker-AXS)'
_exptl_crystal_colour yellow
_exptl_crystal_density_diffrn 1.139
_exptl_crystal_density_method 'not measured'
_exptl_crystal_description plate
_exptl_crystal_F_000 1810
_exptl_crystal_size_max 0.10
_exptl_crystal_size_mid 0.10
_exptl_crystal_size_min 0.02
_refine_diff_density_max 0.552
_refine_diff_density_min -0.385
_refine_diff_density_rms 0.065
_refine_ls_extinction_method none
_refine_ls_goodness_of_fit_ref 0.919
_refine_ls_hydrogen_treatment constr
_refine_ls_matrix_type full
_refine_ls_number_parameters 1229
_refine_ls_number_reflns 16318
_refine_ls_number_restraints 555
_refine_ls_restrained_S_all 0.917
_refine_ls_R_factor_all 0.2840
_refine_ls_R_factor_gt 0.0855
_refine_ls_shift/su_max 0.012
_refine_ls_shift/su_mean 0.000
_refine_ls_structure_factor_coef Fsqd
_refine_ls_weighting_details 'calc w=1/[\s^2^(Fo^2^)+(0.0456P)^2^+0.0000P] where P=(Fo^2^+2Fc^2^)/3'
_refine_ls_weighting_scheme calc
_refine_ls_wR_factor_gt 0.1308
_refine_ls_wR_factor_ref 0.1913
_reflns_number_gt 5369
_reflns_number_total 16318
_reflns_threshold_expression >2sigma(I)
_cod_data_source_file ja6b00631_si_003.cif
_cod_data_source_block 4
_cod_depositor_comments
;
The following automatic conversions were performed:

'_symmetry_cell_setting' value 'Triclinic' changed to 'triclinic'
according to
/usr/data/users/saulius/crontab/automatic-downloads/rss-feeds/ACS/lib/dictionaries/cif_core.dic
dictionary named 'cif_core.dic' version 2.4.2 from 2011-04-26.

Automatic conversion script
Id: cif_fix_values 4268 2015-11-12 08:31:59Z antanas 

 Adding full bibliography for 4124930--4124933.cif.
;
_cod_original_cell_volume 4842.1(19)
_cod_original_sg_symbol_H-M P-1
_cod_database_code 4124930

loop_
_symmetry_equiv_pos_as_xyz
'x, y, z'
'-x, -y, -z'

loop_
_atom_site_label
_atom_site_type_symbol
_atom_site_fract_x
_atom_site_fract_y
_atom_site_fract_z
_atom_site_U_iso_or_equiv
_atom_site_adp_type
_atom_site_occupancy
_atom_site_symmetry_multiplicity
_atom_site_calc_flag
_atom_site_refinement_flags
_atom_site_disorder_assembly
_atom_site_disorder_group
P1 P 0.47257(16) 0.87439(8) 0.21210(8) 0.0277(5) Uani 1 1 d . . .
Si1 Si 0.66969(16) 0.83613(8) 0.30678(8) 0.0215(5) Uani 1 1 d . . .
O1 O 0.8233(4) 0.84717(18) 0.29839(17) 0.0303(11) Uani 1 1 d . . .
Si2 Si 0.3653(2) 0.89399(11) 0.11194(9) 0.0474(6) Uani 1 1 d . . .
N1 N 0.6041(4) 0.8972(2) 0.3472(2) 0.0184(12) Uani 1 1 d . . .
N2 N 0.7373(5) 0.7532(2) 0.4055(2) 0.0229(13) Uani 1 1 d . . .
N3 N 0.5452(5) 0.7170(2) 0.3682(2) 0.0265(13) Uani 1 1 d . . .
N4 N 0.5206(5) 0.9072(2) 0.1468(2) 0.0319(14) Uani 1 1 d . . .
N5 N 0.3184(5) 0.8586(2) 0.1789(2) 0.0354(15) Uani 1 1 d . A .
C1 C 0.6447(6) 0.7643(3) 0.3625(3) 0.0190(15) Uani 1 1 d . . .
C3 C 0.5633(5) 0.8195(3) 0.2406(2) 0.0205(15) Uani 1 1 d . . .
C4 C 0.4583(6) 0.9291(3) 0.2671(3) 0.0343(19) Uani 1 1 d . . .
C5 C 0.5227(6) 0.9364(3) 0.3206(3) 0.0277(17) Uani 1 1 d . . .
C6 C 0.4911(6) 0.9981(3) 0.3470(3) 0.0382(19) Uani 1 1 d . . .
H6 H 0.5091 1.0040 0.3906 0.046 Uiso 1 1 calc R . .
C7 C 0.5592(7) 1.0492(3) 0.3059(4) 0.054(2) Uani 1 1 d . . .
H7A H 0.5545 1.0913 0.3228 0.065 Uiso 1 1 calc R . .
H7B H 0.6541 1.0431 0.2991 0.065 Uiso 1 1 calc R . .
C8 C 0.4765(7) 1.0400(4) 0.2482(3) 0.052(2) Uani 1 1 d . . .
H8A H 0.4330 1.0779 0.2386 0.063 Uiso 1 1 calc R . .
H8B H 0.5336 1.0304 0.2146 0.063 Uiso 1 1 calc R . .
C9 C 0.3748(7) 0.9866(3) 0.2608(3) 0.045(2) Uani 1 1 d . . .
H9 H 0.2955 0.9810 0.2333 0.054 Uiso 1 1 calc R . .
C10 C 0.3455(6) 0.9987(3) 0.3267(3) 0.043(2) Uani 1 1 d . . .
H10A H 0.3113 1.0395 0.3333 0.051 Uiso 1 1 calc R . .
H10B H 0.2846 0.9648 0.3446 0.051 Uiso 1 1 calc R . .
C11 C 0.2863(7) 0.9654(3) 0.0920(3) 0.068(3) Uani 1 1 d . . .
H11A H 0.1901 0.9544 0.0850 0.102 Uiso 1 1 calc R . .
H11B H 0.3274 0.9837 0.0559 0.102 Uiso 1 1 calc R . .
H11C H 0.2997 0.9956 0.1247 0.102 Uiso 1 1 calc R . .
C12 C 0.3535(9) 0.8431(4) 0.0456(3) 0.095(3) Uani 1 1 d . . .
H12A H 0.3934 0.8047 0.0546 0.142 Uiso 1 1 calc R . .
H12B H 0.4017 0.8649 0.0127 0.142 Uiso 1 1 calc R . .
H12C H 0.2592 0.8329 0.0342 0.142 Uiso 1 1 calc R . .
C13 C 0.6568(7) 0.9296(3) 0.1262(3) 0.0411(19) Uani 1 1 d . . .
C14 C 0.6467(7) 0.9857(3) 0.0868(3) 0.061(2) Uani 1 1 d . . .
H14A H 0.5850 0.9740 0.0536 0.091 Uiso 1 1 calc R . .
H14B H 0.7354 1.0002 0.0713 0.091 Uiso 1 1 calc R . .
H14C H 0.6131 1.0191 0.1099 0.091 Uiso 1 1 calc R . .
C15 C 0.7159(8) 0.8784(3) 0.0935(4) 0.073(3) Uani 1 1 d . . .
H15A H 0.7193 0.8425 0.1198 0.109 Uiso 1 1 calc R . .
H15B H 0.8068 0.8934 0.0808 0.109 Uiso 1 1 calc R . .
H15C H 0.6603 0.8660 0.0585 0.109 Uiso 1 1 calc R . .
C16 C 0.7513(7) 0.9512(3) 0.1790(3) 0.054(2) Uani 1 1 d . . .
H16A H 0.7135 0.9842 0.2012 0.081 Uiso 1 1 calc R . .
H16B H 0.8394 0.9672 0.1639 0.081 Uiso 1 1 calc R . .
H16C H 0.7606 0.9158 0.2054 0.081 Uiso 1 1 calc R . .
C17 C 0.1890(7) 0.8305(4) 0.2029(4) 0.0505(19) Uani 1 1 d DU . .
C18 C 0.0749(9) 0.8594(6) 0.1740(6) 0.081(4) Uani 0.718(7) 1 d PDU A 1
H18A H 0.0869 0.9047 0.1805 0.121 Uiso 0.718(7) 1 calc PR A 1
H18B H -0.0099 0.8419 0.1915 0.121 Uiso 0.718(7) 1 calc PR A 1
H18C H 0.0732 0.8506 0.1312 0.121 Uiso 0.718(7) 1 calc PR A 1
C19 C 0.1800(10) 0.8449(5) 0.2706(4) 0.059(3) Uani 0.718(7) 1 d PDU A 1
H19A H 0.2563 0.8299 0.2916 0.088 Uiso 0.718(7) 1 calc PR A 1
H19B H 0.0964 0.8238 0.2863 0.088 Uiso 0.718(7) 1 calc PR A 1
H19C H 0.1818 0.8900 0.2766 0.088 Uiso 0.718(7) 1 calc PR A 1
C20 C 0.1734(10) 0.7609(4) 0.1958(5) 0.060(3) Uani 0.718(7) 1 d PDU A 1
H20A H 0.1704 0.7501 0.1535 0.089 Uiso 0.718(7) 1 calc PR A 1
H20B H 0.0901 0.7433 0.2146 0.089 Uiso 0.718(7) 1 calc PR A 1
H20C H 0.2495 0.7437 0.2149 0.089 Uiso 0.718(7) 1 calc PR A 1
C18' C 0.105(3) 0.8806(10) 0.2203(14) 0.061(5) Uani 0.282(7) 1 d PDU A 2
H18D H 0.1462 0.9039 0.2544 0.091 Uiso 0.282(7) 1 calc PR A 2
H18E H 0.0151 0.8616 0.2311 0.091 Uiso 0.282(7) 1 calc PR A 2
H18F H 0.0973 0.9090 0.1868 0.091 Uiso 0.282(7) 1 calc PR A 2
C19' C 0.206(2) 0.7832(11) 0.2499(11) 0.060(5) Uani 0.282(7) 1 d PDU A 2
H19D H 0.2570 0.7508 0.2339 0.090 Uiso 0.282(7) 1 calc PR A 2
H19E H 0.1176 0.7642 0.2624 0.090 Uiso 0.282(7) 1 calc PR A 2
H19F H 0.2540 0.8034 0.2841 0.090 Uiso 0.282(7) 1 calc PR A 2
C20' C 0.119(2) 0.7963(13) 0.1475(10) 0.067(5) Uani 0.282(7) 1 d PDU A 2
H20D H 0.0555 0.8224 0.1297 0.101 Uiso 0.282(7) 1 calc PR A 2
H20E H 0.0718 0.7564 0.1599 0.101 Uiso 0.282(7) 1 calc PR A 2
H20F H 0.1873 0.7887 0.1182 0.101 Uiso 0.282(7) 1 calc PR A 2
C21 C 0.6513(6) 0.9142(3) 0.4072(3) 0.0200(16) Uani 1 1 d . . .
C22 C 0.7696(6) 0.9548(3) 0.4157(3) 0.0241(16) Uani 1 1 d . . .
C23 C 0.8100(6) 0.9706(3) 0.4736(3) 0.0361(19) Uani 1 1 d . . .
H23 H 0.8909 0.9970 0.4800 0.043 Uiso 1 1 calc R . .
C24 C 0.7359(7) 0.9491(3) 0.5218(3) 0.041(2) Uani 1 1 d . . .
H24 H 0.7649 0.9607 0.5611 0.049 Uiso 1 1 calc R . .
C25 C 0.6211(7) 0.9110(3) 0.5126(3) 0.0343(18) Uani 1 1 d . . .
H25 H 0.5697 0.8966 0.5460 0.041 Uiso 1 1 calc R . .
C26 C 0.5759(6) 0.8923(3) 0.4564(3) 0.0214(15) Uani 1 1 d . . .
C27 C 0.8534(6) 0.9859(3) 0.3656(3) 0.0335(18) Uani 1 1 d . . .
H27 H 0.8042 0.9764 0.3272 0.040 Uiso 1 1 calc R . .
C28 C 0.9901(6) 0.9605(3) 0.3618(3) 0.0403(19) Uani 1 1 d . . .
H28A H 1.0330 0.9624 0.4012 0.061 Uiso 1 1 calc R . .
H28B H 1.0470 0.9858 0.3339 0.061 Uiso 1 1 calc R . .
H28C H 0.9775 0.9172 0.3479 0.061 Uiso 1 1 calc R . .
C29 C 0.8751(7) 1.0564(3) 0.3733(3) 0.045(2) Uani 1 1 d . . .
H29A H 0.7890 1.0723 0.3807 0.068 Uiso 1 1 calc R . .
H29B H 0.9145 1.0754 0.3371 0.068 Uiso 1 1 calc R . .
H29C H 0.9359 1.0669 0.4071 0.068 Uiso 1 1 calc R . .
C30 C 0.4453(6) 0.8507(3) 0.4497(3) 0.0296(17) Uani 1 1 d . . .
H30 H 0.4391 0.8349 0.4078 0.036 Uiso 1 1 calc R . .
C31 C 0.3252(6) 0.8871(3) 0.4601(3) 0.055(2) Uani 1 1 d . . .
H31A H 0.3315 0.9054 0.5001 0.082 Uiso 1 1 calc R . .
H31B H 0.2422 0.8589 0.4563 0.082 Uiso 1 1 calc R . .
H31C H 0.3248 0.9204 0.4306 0.082 Uiso 1 1 calc R . .
C32 C 0.4374(7) 0.7945(3) 0.4905(3) 0.049(2) Uani 1 1 d . . .
H32A H 0.5158 0.7719 0.4845 0.074 Uiso 1 1 calc R . .
H32B H 0.3557 0.7668 0.4815 0.074 Uiso 1 1 calc R . .
H32C H 0.4358 0.8084 0.5320 0.074 Uiso 1 1 calc R . .
C33 C 0.6937(7) 0.6992(3) 0.4356(3) 0.0307(18) Uani 1 1 d . . .
C34 C 0.5747(7) 0.6763(3) 0.4125(3) 0.0281(17) Uani 1 1 d . . .
C35 C 0.7682(7) 0.6727(3) 0.4868(3) 0.053(2) Uani 1 1 d . . .
H35A H 0.7695 0.7009 0.5211 0.080 Uiso 1 1 calc R . .
H35B H 0.8603 0.6682 0.4749 0.080 Uiso 1 1 calc R . .
H35C H 0.7230 0.6317 0.4976 0.080 Uiso 1 1 calc R . .
C36 C 0.4860(7) 0.6212(3) 0.4347(3) 0.054(2) Uani 1 1 d . . .
H36A H 0.5359 0.5980 0.4631 0.080 Uiso 1 1 calc R . .
H36B H 0.4557 0.5941 0.4011 0.080 Uiso 1 1 calc R . .
H36C H 0.4082 0.6355 0.4543 0.080 Uiso 1 1 calc R . .
C37 C 0.8699(6) 0.7908(3) 0.4125(3) 0.0299(17) Uani 1 1 d . . .
H37 H 0.8677 0.8285 0.3869 0.036 Uiso 1 1 calc R . .
C38 C 0.8967(6) 0.8140(3) 0.4760(3) 0.0392(19) Uani 1 1 d . . .
H38A H 0.8156 0.8291 0.4919 0.059 Uiso 1 1 calc R . .
H38B H 0.9698 0.8480 0.4763 0.059 Uiso 1 1 calc R . .
H38C H 0.9219 0.7797 0.5008 0.059 Uiso 1 1 calc R . .
C39 C 0.9800(6) 0.7556(3) 0.3896(3) 0.053(2) Uani 1 1 d . . .
H39A H 0.9947 0.7218 0.4171 0.079 Uiso 1 1 calc R . .
H39B H 1.0626 0.7840 0.3863 0.079 Uiso 1 1 calc R . .
H39C H 0.9545 0.7380 0.3503 0.079 Uiso 1 1 calc R . .
C40 C 0.4292(6) 0.7066(3) 0.3266(3) 0.0310(17) Uani 1 1 d . . .
H40 H 0.4349 0.7433 0.2992 0.037 Uiso 1 1 calc R . .
C41 C 0.2942(6) 0.7049(3) 0.3586(3) 0.043(2) Uani 1 1 d . . .
H41A H 0.2868 0.6710 0.3877 0.064 Uiso 1 1 calc R . .
H41B H 0.2208 0.6979 0.3294 0.064 Uiso 1 1 calc R . .
H41C H 0.2889 0.7447 0.3791 0.064 Uiso 1 1 calc R . .
C42 C 0.4382(6) 0.6488(3) 0.2879(3) 0.043(2) Uani 1 1 d . . .
H42A H 0.5261 0.6517 0.2689 0.065 Uiso 1 1 calc R . .
H42B H 0.3678 0.6464 0.2572 0.065 Uiso 1 1 calc R . .
H42C H 0.4265 0.6114 0.3127 0.065 Uiso 1 1 calc R . .
C43 C 0.5943(6) 0.7668(3) 0.2027(3) 0.0296(17) Uani 1 1 d . . .
C44 C 0.7118(7) 0.7374(3) 0.2118(3) 0.0393(19) Uani 1 1 d . . .
H44 H 0.7746 0.7537 0.2413 0.047 Uiso 1 1 calc R . .
C45 C 0.7384(7) 0.6860(3) 0.1794(3) 0.049(2) Uani 1 1 d . . .
H45 H 0.8183 0.6674 0.1873 0.059 Uiso 1 1 calc R . .
C46 C 0.6507(9) 0.6609(3) 0.1356(4) 0.058(2) Uani 1 1 d . . .
H46 H 0.6690 0.6252 0.1136 0.070 Uiso 1 1 calc R . .
C47 C 0.5377(8) 0.6888(3) 0.1250(3) 0.052(2) Uani 1 1 d . . .
H47 H 0.4768 0.6726 0.0948 0.063 Uiso 1 1 calc R . .
C48 C 0.5101(7) 0.7397(3) 0.1571(3) 0.043(2) Uani 1 1 d . . .
H48 H 0.4300 0.7576 0.1482 0.051 Uiso 1 1 calc R . .
P2 P 0.08954(17) 0.58575(8) 0.71520(8) 0.0313(5) Uani 1 1 d D . .
Si3 Si -0.08717(17) 0.66070(8) 0.79172(8) 0.0275(5) Uani 1 1 d . . .
O2 O -0.2403(4) 0.66008(18) 0.78131(19) 0.0364(12) Uani 1 1 d . B .
Si4 Si 0.1828(2) 0.49949(10) 0.65758(10) 0.0543(7) Uani 1 1 d . . .
N6 N 0.0109(4) 0.7247(2) 0.7558(2) 0.0232(13) Uani 1 1 d D B .
N7 N -0.1436(5) 0.7182(2) 0.9085(3) 0.0399(16) Uani 1 1 d . . .
N8 N 0.0147(5) 0.6602(2) 0.9204(2) 0.0367(15) Uani 1 1 d . . .
N9 N 0.2322(5) 0.5496(2) 0.7150(2) 0.0377(16) Uani 1 1 d . B .
N10 N 0.0374(5) 0.5350(3) 0.6600(2) 0.0393(15) Uani 1 1 d . B .
C49 C -0.0666(6) 0.6809(3) 0.8777(3) 0.0299(17) Uani 1 1 d . B .
C50 C -0.0104(6) 0.5896(3) 0.7749(3) 0.0261(16) Uani 1 1 d . B .
C51 C 0.1410(14) 0.6628(5) 0.6941(6) 0.026(3) Uani 0.570(8) 1 d PDU B 1
C52 C 0.0963(19) 0.7167(9) 0.7104(7) 0.028(3) Uani 0.570(8) 1 d PDU B 1
C53 C 0.1581(13) 0.7698(7) 0.6710(6) 0.033(2) Uani 0.570(8) 1 d PDU B 1
H53 H 0.1587 0.8131 0.6870 0.040 Uiso 0.570(8) 1 calc PR B 1
C54 C 0.0880(13) 0.7562(6) 0.6105(6) 0.038(2) Uani 0.570(8) 1 d PDU B 1
H54A H 0.1086 0.7913 0.5826 0.045 Uiso 0.570(8) 1 calc PR B 1
H54B H -0.0104 0.7483 0.6150 0.045 Uiso 0.570(8) 1 calc PR B 1
C55 C 0.1475(12) 0.6962(6) 0.5881(6) 0.038(2) Uani 0.570(8) 1 d PDU B 1
H55A H 0.0758 0.6622 0.5789 0.046 Uiso 0.570(8) 1 calc PR B 1
H55B H 0.2030 0.7050 0.5523 0.046 Uiso 0.570(8) 1 calc PR B 1
C56 C 0.2330(13) 0.6798(6) 0.6415(5) 0.032(2) Uani 0.570(8) 1 d PDU B 1
H56 H 0.2984 0.6493 0.6328 0.038 Uiso 0.570(8) 1 calc PR B 1
C57 C 0.2971(13) 0.7455(6) 0.6620(7) 0.033(2) Uani 0.570(8) 1 d PDU B 1
H57A H 0.3499 0.7445 0.6994 0.040 Uiso 0.570(8) 1 calc PR B 1
H57B H 0.3509 0.7683 0.6308 0.040 Uiso 0.570(8) 1 calc PR B 1
C51' C 0.078(3) 0.7116(11) 0.7040(9) 0.030(3) Uani 0.430(8) 1 d PDU B 2
C52' C 0.106(2) 0.6578(7) 0.6777(8) 0.030(3) Uani 0.430(8) 1 d PDU B 2
C53' C 0.1670(14) 0.6705(7) 0.6164(8) 0.031(2) Uani 0.430(8) 1 d PDU B 2
H53' H 0.1592 0.6344 0.5881 0.037 Uiso 0.430(8) 1 calc PR B 2
C54' C 0.3077(14) 0.7033(7) 0.6264(7) 0.036(3) Uani 0.430(8) 1 d PDU B 2
H54C H 0.3546 0.7113 0.5883 0.043 Uiso 0.430(8) 1 calc PR B 2
H54D H 0.3615 0.6784 0.6524 0.043 Uiso 0.430(8) 1 calc PR B 2
C55' C 0.2816(17) 0.7658(7) 0.6574(10) 0.035(3) Uani 0.430(8) 1 d PDU B 2
H55C H 0.3194 0.7684 0.6983 0.042 Uiso 0.430(8) 1 calc PR B 2
H55D H 0.3202 0.8023 0.6344 0.042 Uiso 0.430(8) 1 calc PR B 2
C56' C 0.1271(16) 0.7615(8) 0.6580(9) 0.032(2) Uani 0.430(8) 1 d PDU B 2
H56' H 0.0893 0.8023 0.6623 0.039 Uiso 0.430(8) 1 calc PR B 2
C57' C 0.0924(17) 0.7264(8) 0.5980(7) 0.031(3) Uani 0.430(8) 1 d PDU B 2
H57C H -0.0049 0.7151 0.5918 0.038 Uiso 0.430(8) 1 calc PR B 2
H57D H 0.1320 0.7489 0.5631 0.038 Uiso 0.430(8) 1 calc PR B 2
C58 C 0.2788(7) 0.5120(4) 0.5873(3) 0.070(3) Uani 1 1 d . B .
H58A H 0.2732 0.5546 0.5732 0.105 Uiso 1 1 calc R . .
H58B H 0.2407 0.4822 0.5571 0.105 Uiso 1 1 calc R . .
H58C H 0.3727 0.5058 0.5948 0.105 Uiso 1 1 calc R . .
C59 C 0.1686(10) 0.4152(4) 0.6741(4) 0.102(3) Uani 1 1 d U B .
H59A H 0.2584 0.4018 0.6783 0.153 Uiso 1 1 calc R . .
H59B H 0.1205 0.3920 0.6415 0.153 Uiso 1 1 calc R . .
H59C H 0.1195 0.4071 0.7111 0.153 Uiso 1 1 calc R . .
C60 C 0.3576(7) 0.5621(4) 0.7501(3) 0.055(2) Uani 1 1 d DU . .
C61 C 0.4749(9) 0.5497(7) 0.7142(4) 0.096(4) Uani 0.856(7) 1 d PDU B 1
H61A H 0.4623 0.5067 0.6994 0.144 Uiso 0.856(7) 1 calc PR B 1
H61B H 0.5562 0.5557 0.7390 0.144 Uiso 0.856(7) 1 calc PR B 1
H61C H 0.4838 0.5786 0.6806 0.144 Uiso 0.856(7) 1 calc PR B 1
C62 C 0.3751(9) 0.6290(4) 0.7726(4) 0.071(3) Uani 0.856(7) 1 d PDU B 1
H62A H 0.3698 0.6576 0.7390 0.106 Uiso 0.856(7) 1 calc PR B 1
H62B H 0.4627 0.6376 0.7924 0.106 Uiso 0.856(7) 1 calc PR B 1
H62C H 0.3042 0.6351 0.8009 0.106 Uiso 0.856(7) 1 calc PR B 1
C63 C 0.3509(9) 0.5190(5) 0.8044(4) 0.063(3) Uani 0.856(7) 1 d PDU B 1
H63A H 0.2601 0.5151 0.8205 0.095 Uiso 0.856(7) 1 calc PR B 1
H63B H 0.4147 0.5365 0.8349 0.095 Uiso 0.856(7) 1 calc PR B 1
H63C H 0.3737 0.4777 0.7925 0.095 Uiso 0.856(7) 1 calc PR B 1
C61' C 0.463(4) 0.606(2) 0.724(2) 0.072(6) Uani 0.144(7) 1 d PDU B 2
H61D H 0.4804 0.5930 0.6832 0.108 Uiso 0.144(7) 1 calc PR B 2
H61E H 0.5458 0.6063 0.7478 0.108 Uiso 0.144(7) 1 calc PR B 2
H61F H 0.4347 0.6480 0.7235 0.108 Uiso 0.144(7) 1 calc PR B 2
C62' C 0.343(5) 0.567(3) 0.8162(10) 0.067(6) Uani 0.144(7) 1 d PDU B 2
H62D H 0.2570 0.5817 0.8253 0.100 Uiso 0.144(7) 1 calc PR B 2
H62E H 0.4160 0.5965 0.8323 0.100 Uiso 0.144(7) 1 calc PR B 2
H62F H 0.3479 0.5259 0.8341 0.100 Uiso 0.144(7) 1 calc PR B 2
C63' C 0.407(5) 0.4965(15) 0.738(2) 0.072(6) Uani 0.144(7) 1 d PDU B 2
H63D H 0.3382 0.4704 0.7152 0.108 Uiso 0.144(7) 1 calc PR B 2
H63E H 0.4254 0.4763 0.7753 0.108 Uiso 0.144(7) 1 calc PR B 2
H63F H 0.4898 0.5021 0.7142 0.108 Uiso 0.144(7) 1 calc PR B 2
C64 C -0.0960(8) 0.5253(4) 0.6326(4) 0.064(2) Uani 1 1 d DU . .
C65 C -0.1675(10) 0.5910(5) 0.6375(5) 0.057(3) Uani 0.652(9) 1 d PDU B 1
H65A H -0.2472 0.5882 0.6117 0.085 Uiso 0.652(9) 1 calc PR B 1
H65B H -0.1039 0.6261 0.6250 0.085 Uiso 0.652(9) 1 calc PR B 1
H65C H -0.1936 0.5974 0.6787 0.085 Uiso 0.652(9) 1 calc PR B 1
C66 C -0.1868(16) 0.4785(6) 0.6630(8) 0.063(4) Uani 0.652(9) 1 d PDU B 1
H66A H -0.2035 0.4932 0.7032 0.094 Uiso 0.652(9) 1 calc PR B 1
H66B H -0.1461 0.4393 0.6653 0.094 Uiso 0.652(9) 1 calc PR B 1
H66C H -0.2716 0.4717 0.6408 0.094 Uiso 0.652(9) 1 calc PR B 1
C67 C -0.0875(13) 0.5199(7) 0.5659(5) 0.068(4) Uani 0.652(9) 1 d PDU B 1
H67A H -0.0729 0.4771 0.5552 0.102 Uiso 0.652(9) 1 calc PR B 1
H67B H -0.0128 0.5488 0.5516 0.102 Uiso 0.652(9) 1 calc PR B 1
H67C H -0.1713 0.5302 0.5477 0.102 Uiso 0.652(9) 1 calc PR B 1
C65' C -0.096(2) 0.5654(11) 0.5770(9) 0.066(5) Uani 0.348(9) 1 d PDU B 2
H65D H -0.1661 0.5473 0.5494 0.099 Uiso 0.348(9) 1 calc PR B 2
H65E H -0.0088 0.5670 0.5578 0.099 Uiso 0.348(9) 1 calc PR B 2
H65F H -0.1140 0.6077 0.5880 0.099 Uiso 0.348(9) 1 calc PR B 2
C66' C -0.210(3) 0.5042(12) 0.6675(14) 0.058(6) Uani 0.348(9) 1 d PDU B 2
H66D H -0.1808 0.4853 0.7043 0.087 Uiso 0.348(9) 1 calc PR B 2
H66E H -0.2690 0.4732 0.6448 0.087 Uiso 0.348(9) 1 calc PR B 2
H66F H -0.2594 0.5397 0.6773 0.087 Uiso 0.348(9) 1 calc PR B 2
C67' C -0.071(2) 0.4586(9) 0.5967(9) 0.067(5) Uani 0.348(9) 1 d PDU B 2
H67D H -0.0602 0.4257 0.6259 0.100 Uiso 0.348(9) 1 calc PR B 2
H67E H 0.0107 0.4656 0.5729 0.100 Uiso 0.348(9) 1 calc PR B 2
H67F H -0.1475 0.4458 0.5706 0.100 Uiso 0.348(9) 1 calc PR B 2
C68 C -0.0131(6) 0.7887(3) 0.7677(3) 0.0280(17) Uani 1 1 d . . .
C69 C 0.0759(6) 0.8243(3) 0.8067(3) 0.0331(18) Uani 1 1 d . B .
C70 C 0.0579(7) 0.8877(3) 0.8144(3) 0.0419(19) Uani 1 1 d . . .
H70 H 0.1179 0.9131 0.8396 0.050 Uiso 1 1 calc R B .
C71 C -0.0449(8) 0.9134(3) 0.7862(3) 0.051(2) Uani 1 1 d . B .
H71 H -0.0560 0.9562 0.7922 0.062 Uiso 1 1 calc R . .
C72 C -0.1315(7) 0.8772(3) 0.7494(3) 0.045(2) Uani 1 1 d . . .
H72 H -0.2033 0.8954 0.7310 0.054 Uiso 1 1 calc R B .
C73 C -0.1178(6) 0.8143(3) 0.7380(3) 0.0334(18) Uani 1 1 d . B .
C74 C 0.1914(6) 0.7984(3) 0.8381(3) 0.0367(18) Uani 1 1 d . . .
H74 H 0.1840 0.7524 0.8310 0.044 Uiso 1 1 calc R B .
C75 C 0.3252(7) 0.8275(4) 0.8138(3) 0.062(2) Uani 1 1 d . B .
H75A H 0.3288 0.8189 0.7711 0.094 Uiso 1 1 calc R . .
H75B H 0.3986 0.8096 0.8342 0.094 Uiso 1 1 calc R . .
H75C H 0.3339 0.8727 0.8205 0.094 Uiso 1 1 calc R . .
C76 C 0.1898(7) 0.8099(3) 0.9047(3) 0.056(2) Uani 1 1 d . B .
H76A H 0.2010 0.8549 0.9125 0.084 Uiso 1 1 calc R . .
H76B H 0.2631 0.7906 0.9238 0.084 Uiso 1 1 calc R . .
H76C H 0.1041 0.7916 0.9208 0.084 Uiso 1 1 calc R . .
C77 C -0.2140(6) 0.7799(3) 0.6946(3) 0.042(2) Uani 1 1 d . . .
H77 H -0.1846 0.7376 0.6878 0.050 Uiso 1 1 calc R B .
C78 C -0.2146(7) 0.8136(3) 0.6345(3) 0.061(2) Uani 1 1 d . B .
H78A H -0.2696 0.7876 0.6058 0.092 Uiso 1 1 calc R . .
H78B H -0.1227 0.8213 0.6199 0.092 Uiso 1 1 calc R . .
H78C H -0.2517 0.8534 0.6395 0.092 Uiso 1 1 calc R . .
C79 C -0.3567(6) 0.7714(3) 0.7176(3) 0.058(2) Uani 1 1 d . B .
H79A H -0.3614 0.7436 0.7521 0.086 Uiso 1 1 calc R . .
H79B H -0.4172 0.7531 0.6861 0.086 Uiso 1 1 calc R . .
H79C H -0.3835 0.8120 0.7292 0.086 Uiso 1 1 calc R . .
C80 C -0.0721(6) 0.5306(3) 0.8004(3) 0.0301(17) Uani 1 1 d . . .
C81 C -0.2012(7) 0.5241(3) 0.8239(3) 0.0381(19) Uani 1 1 d . B .
H81 H -0.2486 0.5599 0.8252 0.046 Uiso 1 1 calc R . .
C82 C -0.2639(7) 0.4680(3) 0.8454(3) 0.048(2) Uani 1 1 d . . .
H82 H -0.3525 0.4660 0.8602 0.057 Uiso 1 1 calc R B .
C83 C -0.1979(8) 0.4156(3) 0.8453(3) 0.053(2) Uani 1 1 d . B .
H83 H -0.2396 0.3772 0.8602 0.064 Uiso 1 1 calc R . .
C84 C -0.0697(8) 0.4199(3) 0.8232(3) 0.045(2) Uani 1 1 d . . .
H84 H -0.0227 0.3840 0.8225 0.054 Uiso 1 1 calc R B .
C85 C -0.0102(7) 0.4753(3) 0.8025(3) 0.0378(19) Uani 1 1 d . B .
H85 H 0.0790 0.4766 0.7885 0.045 Uiso 1 1 calc R . .
C86 C -0.1131(8) 0.7199(3) 0.9679(3) 0.048(2) Uani 1 1 d . B .
C87 C -0.0122(8) 0.6835(3) 0.9764(3) 0.047(2) Uani 1 1 d . B .
C88 C -0.1773(8) 0.7564(4) 1.0144(3) 0.073(3) Uani 1 1 d . . .
H88A H -0.1576 0.7403 1.0539 0.110 Uiso 1 1 calc R B .
H88B H -0.2745 0.7523 1.0077 0.110 Uiso 1 1 calc R . .
H88C H -0.1417 0.8004 1.0120 0.110 Uiso 1 1 calc R . .
C89 C 0.0535(8) 0.6700(4) 1.0342(3) 0.080(3) Uani 1 1 d . . .
H89A H 0.0358 0.7015 1.0637 0.120 Uiso 1 1 calc R B .
H89B H 0.1503 0.6710 1.0286 0.120 Uiso 1 1 calc R . .
H89C H 0.0174 0.6286 1.0482 0.120 Uiso 1 1 calc R . .
C90 C -0.2562(7) 0.7481(3) 0.8792(3) 0.049(2) Uani 1 1 d . B .
H90 H -0.2464 0.7433 0.8352 0.059 Uiso 1 1 calc R . .
C91 C -0.3894(7) 0.7138(4) 0.8955(4) 0.070(3) Uani 1 1 d . . .
H91A H -0.3897 0.6694 0.8860 0.105 Uiso 1 1 calc R B .
H91B H -0.4610 0.7309 0.8730 0.105 Uiso 1 1 calc R . .
H91C H -0.4040 0.7187 0.9382 0.105 Uiso 1 1 calc R . .
C92 C -0.2470(8) 0.8189(3) 0.8925(4) 0.071(3) Uani 1 1 d . . .
H92A H -0.2783 0.8254 0.9329 0.106 Uiso 1 1 calc R B .
H92B H -0.3030 0.8388 0.8639 0.106 Uiso 1 1 calc R . .
H92C H -0.1537 0.8372 0.8891 0.106 Uiso 1 1 calc R . .
C93 C 0.1167(7) 0.6165(3) 0.9096(3) 0.043(2) Uani 1 1 d . B .
H93 H 0.1174 0.6090 0.8657 0.052 Uiso 1 1 calc R . .
C94 C 0.0753(7) 0.5530(3) 0.9385(3) 0.058(2) Uani 1 1 d . . .
H94A H 0.0864 0.5568 0.9817 0.087 Uiso 1 1 calc R B .
H94B H 0.1317 0.5223 0.9235 0.087 Uiso 1 1 calc R . .
H94C H -0.0187 0.5395 0.9287 0.087 Uiso 1 1 calc R . .
C95 C 0.2572(7) 0.6434(3) 0.9272(3) 0.057(2) Uani 1 1 d . . .
H95A H 0.2801 0.6829 0.9063 0.086 Uiso 1 1 calc R B .
H95B H 0.3207 0.6139 0.9165 0.086 Uiso 1 1 calc R . .
H95C H 0.2616 0.6509 0.9702 0.086 Uiso 1 1 calc R . .
C96 C 0.7236(17) 0.5628(10) 0.9924(12) 0.081(6) Uani 0.50 1 d PDU C -1
H96A H 0.7453 0.5503 1.0329 0.122 Uiso 0.50 1 calc PR C -1
H96B H 0.7561 0.6068 0.9866 0.122 Uiso 0.50 1 calc PR C -1
H96C H 0.7668 0.5372 0.9638 0.122 Uiso 0.50 1 calc PR C -1
C97 C 0.5731(18) 0.5533(11) 0.9827(12) 0.118(6) Uani 0.50 1 d PDU C -1
H97A H 0.5320 0.5893 0.9991 0.142 Uiso 0.50 1 calc PR C -1
H97B H 0.5521 0.5503 0.9396 0.142 Uiso 0.50 1 calc PR C -1
C98 C 0.5199(18) 0.4967(14) 1.0122(16) 0.125(6) Uani 0.50 1 d PDU C -1
H98A H 0.5728 0.4623 1.0015 0.149 Uiso 0.50 1 calc PR C -1
H98B H 0.5257 0.5027 1.0558 0.149 Uiso 0.50 1 calc PR C -1
C99 C 0.3829(18) 0.4813(11) 0.9943(13) 0.125(6) Uani 0.50 1 d PDU C -1
H99A H 0.3772 0.4760 0.9506 0.150 Uiso 0.50 1 calc PR C -1
H99B H 0.3300 0.5155 1.0054 0.150 Uiso 0.50 1 calc PR C -1
C100 C 0.327(2) 0.4221(13) 1.0239(16) 0.132(9) Uani 0.50 1 d PDU C -1
H10C H 0.3971 0.4056 1.0479 0.198 Uiso 0.50 1 calc PR C -1
H10D H 0.2939 0.3913 0.9936 0.198 Uiso 0.50 1 calc PR C -1
H10E H 0.2528 0.4306 1.0497 0.198 Uiso 0.50 1 calc PR C -1

loop_
_atom_site_aniso_label
_atom_site_aniso_U_11
_atom_site_aniso_U_22
_atom_site_aniso_U_33
_atom_site_aniso_U_23
_atom_site_aniso_U_13
_atom_site_aniso_U_12
P1 0.0340(11) 0.0267(11) 0.0225(11) 0.0010(9) -0.0030(9) 0.0040(9)
Si1 0.0213(10) 0.0186(11) 0.0251(11) 0.0005(9) 0.0023(8) 0.0040(8)
O1 0.021(2) 0.036(3) 0.034(3) -0.001(2) 0.007(2) 0.003(2)
Si2 0.0528(14) 0.0611(16) 0.0283(13) 0.0045(12) -0.0109(11) 0.0076(12)
N1 0.019(3) 0.022(3) 0.015(3) 0.001(3) -0.002(2) 0.006(3)
N2 0.024(3) 0.016(3) 0.030(4) 0.005(3) -0.003(3) 0.005(3)
N3 0.028(3) 0.021(3) 0.030(4) 0.007(3) 0.004(3) 0.000(3)
N4 0.026(3) 0.043(4) 0.027(4) 0.004(3) 0.006(3) 0.006(3)
N5 0.033(3) 0.042(4) 0.031(4) 0.008(3) -0.009(3) 0.001(3)
C1 0.018(4) 0.011(4) 0.030(4) 0.004(3) 0.007(3) 0.005(3)
C3 0.015(3) 0.029(4) 0.017(4) 0.003(3) -0.002(3) 0.003(3)
C4 0.052(5) 0.021(4) 0.034(5) -0.007(4) -0.015(4) 0.024(4)
C5 0.032(4) 0.021(4) 0.032(5) -0.005(3) 0.001(3) 0.007(3)
C6 0.050(5) 0.028(5) 0.038(5) -0.009(4) -0.013(4) 0.014(4)
C7 0.051(5) 0.024(5) 0.087(7) 0.000(5) -0.015(5) 0.007(4)
C8 0.063(5) 0.053(6) 0.041(5) 0.021(4) -0.005(4) 0.010(5)
C9 0.050(5) 0.051(5) 0.034(5) 0.006(4) -0.001(4) 0.005(4)
C10 0.052(5) 0.042(5) 0.039(5) 0.002(4) 0.015(4) 0.027(4)
C11 0.075(6) 0.081(7) 0.052(6) 0.031(5) -0.011(5) 0.026(5)
C12 0.132(8) 0.110(8) 0.039(6) -0.022(6) -0.022(6) 0.002(7)
C13 0.051(5) 0.040(5) 0.034(5) 0.011(4) 0.017(4) 0.009(4)
C14 0.079(6) 0.060(6) 0.039(5) 0.022(5) 0.009(4) -0.011(5)
C15 0.080(6) 0.051(6) 0.089(7) 0.001(5) 0.047(5) 0.006(5)
C16 0.044(5) 0.051(5) 0.068(6) 0.013(5) 0.004(4) 0.006(4)
C17 0.034(4) 0.056(5) 0.060(5) 0.015(4) -0.006(4) -0.001(4)
C18 0.031(6) 0.089(8) 0.121(9) 0.044(8) -0.003(6) 0.005(6)
C19 0.050(6) 0.052(7) 0.075(6) 0.007(6) 0.022(5) 0.005(5)
C20 0.049(6) 0.057(6) 0.068(8) 0.006(6) -0.003(6) -0.010(5)
C18' 0.036(10) 0.068(10) 0.078(12) 0.007(9) 0.004(10) 0.003(8)
C19' 0.045(10) 0.056(10) 0.075(10) 0.020(9) 0.012(9) -0.013(9)
C20' 0.043(10) 0.071(11) 0.081(10) 0.001(9) -0.003(9) -0.018(10)
C21 0.026(4) 0.018(4) 0.016(4) -0.006(3) -0.005(3) 0.007(3)
C22 0.029(4) 0.023(4) 0.022(4) 0.003(3) 0.003(3) 0.010(3)
C23 0.025(4) 0.039(5) 0.042(5) -0.006(4) -0.005(4) -0.007(3)
C24 0.042(5) 0.048(5) 0.032(5) -0.005(4) -0.001(4) 0.003(4)
C25 0.048(5) 0.038(5) 0.019(4) -0.005(4) 0.012(4) 0.015(4)
C26 0.028(4) 0.011(4) 0.026(4) 0.001(3) 0.003(3) 0.003(3)
C27 0.022(4) 0.032(5) 0.046(5) -0.008(4) -0.002(3) 0.001(3)
C28 0.030(4) 0.038(5) 0.051(5) -0.008(4) -0.001(4) -0.002(4)
C29 0.054(5) 0.032(5) 0.048(5) 0.001(4) -0.002(4) -0.001(4)
C30 0.038(4) 0.019(4) 0.032(4) 0.000(3) 0.011(3) 0.000(4)
C31 0.040(5) 0.058(6) 0.069(6) 0.013(5) 0.020(4) 0.015(4)
C32 0.056(5) 0.037(5) 0.053(6) 0.005(4) 0.019(4) 0.000(4)
C33 0.041(5) 0.023(4) 0.030(5) 0.003(4) -0.004(4) 0.015(4)
C34 0.037(4) 0.018(4) 0.029(5) 0.008(4) 0.003(4) 0.003(4)
C35 0.079(6) 0.037(5) 0.045(5) 0.012(4) -0.010(4) 0.012(4)
C36 0.065(5) 0.036(5) 0.058(6) 0.017(4) 0.002(4) -0.004(4)
C37 0.020(4) 0.031(4) 0.038(5) 0.007(4) -0.001(3) 0.002(3)
C38 0.035(4) 0.045(5) 0.038(5) -0.007(4) -0.012(3) 0.008(4)
C39 0.029(4) 0.075(6) 0.058(6) -0.002(5) 0.000(4) 0.024(4)
C40 0.030(4) 0.022(4) 0.041(5) 0.004(4) -0.001(4) -0.001(3)
C41 0.038(4) 0.036(5) 0.053(5) 0.003(4) 0.003(4) -0.003(4)
C42 0.042(5) 0.036(5) 0.049(5) 0.001(4) 0.004(4) -0.003(4)
C43 0.030(4) 0.029(4) 0.029(4) 0.000(4) 0.000(3) 0.000(4)
C44 0.049(5) 0.035(5) 0.036(5) -0.002(4) 0.005(4) 0.012(4)
C45 0.045(5) 0.050(6) 0.056(6) -0.010(5) 0.005(4) 0.020(4)
C46 0.073(6) 0.038(5) 0.065(7) -0.017(5) 0.021(5) 0.015(5)
C47 0.061(6) 0.049(5) 0.043(5) -0.025(4) 0.000(4) -0.010(5)
C48 0.047(5) 0.043(5) 0.039(5) -0.010(4) -0.003(4) 0.005(4)
P2 0.0287(11) 0.0277(12) 0.0383(13) 0.0046(10) 0.0026(9) 0.0063(9)
Si3 0.0264(11) 0.0213(11) 0.0345(13) 0.0025(10) -0.0007(9) 0.0015(9)
O2 0.022(3) 0.024(3) 0.062(3) 0.005(2) -0.003(2) 0.001(2)
Si4 0.0831(18) 0.0373(14) 0.0441(16) -0.0066(12) 0.0096(13) 0.0134(13)
N6 0.020(3) 0.021(3) 0.028(3) 0.008(3) -0.002(3) 0.000(3)
N7 0.046(4) 0.034(4) 0.041(4) 0.005(3) 0.009(3) 0.009(3)
N8 0.049(4) 0.037(4) 0.026(4) 0.004(3) 0.003(3) 0.011(3)
N9 0.031(3) 0.043(4) 0.042(4) 0.000(3) -0.001(3) 0.020(3)
N10 0.035(3) 0.052(4) 0.028(4) -0.010(3) -0.010(3) -0.009(3)
C49 0.025(4) 0.028(4) 0.037(5) 0.003(4) 0.009(3) 0.003(3)
C50 0.028(4) 0.018(4) 0.031(4) 0.010(3) 0.004(3) -0.001(3)
C51 0.015(5) 0.029(4) 0.036(5) 0.006(4) 0.007(4) 0.007(4)
C52 0.019(5) 0.027(4) 0.040(5) 0.008(4) 0.005(4) 0.001(4)
C53 0.027(5) 0.031(4) 0.041(5) 0.010(4) 0.001(4) -0.002(4)
C54 0.035(5) 0.035(5) 0.041(5) 0.013(5) -0.002(4) -0.004(5)
C55 0.034(5) 0.037(6) 0.041(5) 0.006(4) 0.001(4) -0.005(5)
C56 0.024(5) 0.032(4) 0.039(5) 0.004(4) 0.008(4) -0.001(4)
C57 0.026(4) 0.030(5) 0.043(5) 0.005(5) 0.009(4) -0.002(4)
C51' 0.020(5) 0.029(5) 0.040(5) 0.009(4) 0.004(5) 0.002(4)
C52' 0.022(6) 0.028(4) 0.040(5) 0.009(4) 0.006(5) 0.005(4)
C53' 0.027(5) 0.027(5) 0.038(5) 0.007(4) 0.002(5) 0.004(4)
C54' 0.030(5) 0.033(6) 0.044(6) 0.004(5) 0.005(5) -0.004(4)
C55' 0.028(5) 0.032(6) 0.043(5) 0.007(5) 0.005(4) -0.004(5)
C56' 0.026(5) 0.028(4) 0.041(5) 0.008(4) 0.001(4) -0.001(4)
C57' 0.031(5) 0.026(6) 0.037(5) 0.009(5) -0.002(5) 0.001(5)
C58 0.085(6) 0.086(7) 0.044(6) -0.018(5) 0.018(5) 0.028(5)
C59 0.164(7) 0.050(5) 0.095(6) -0.015(5) 0.031(6) 0.016(5)
C60 0.034(4) 0.089(5) 0.048(5) 0.009(4) -0.004(4) 0.031(4)
C61 0.043(5) 0.175(10) 0.077(7) 0.012(7) 0.011(5) 0.043(6)
C62 0.059(6) 0.093(6) 0.056(7) 0.013(5) -0.021(5) -0.009(5)
C63 0.060(6) 0.081(7) 0.055(6) 0.004(5) -0.014(5) 0.037(6)
C61' 0.048(11) 0.106(10) 0.063(11) 0.015(12) -0.016(10) 0.009(11)
C62' 0.057(11) 0.096(12) 0.050(8) 0.006(10) -0.019(10) 0.022(12)
C63' 0.057(10) 0.090(8) 0.074(10) 0.003(8) -0.008(8) 0.028(8)
C64 0.065(5) 0.076(6) 0.046(5) 0.003(4) -0.019(4) -0.017(4)
C65 0.046(7) 0.085(7) 0.038(7) 0.008(6) -0.018(6) 0.001(6)
C66 0.042(9) 0.077(9) 0.064(8) -0.008(9) -0.011(6) -0.021(8)
C67 0.084(8) 0.079(9) 0.042(6) -0.005(6) -0.017(6) 0.008(8)
C65' 0.081(10) 0.070(10) 0.045(9) -0.003(8) -0.032(9) -0.002(10)
C66' 0.032(10) 0.078(14) 0.066(11) -0.002(11) -0.020(7) 0.016(11)
C67' 0.063(11) 0.085(10) 0.051(11) -0.008(9) -0.025(9) 0.002(10)
C68 0.042(4) 0.016(4) 0.026(4) 0.004(3) -0.001(3) 0.002(3)
C69 0.039(4) 0.023(4) 0.036(5) 0.003(4) -0.010(4) -0.005(4)
C70 0.062(5) 0.022(4) 0.038(5) -0.005(4) -0.005(4) -0.015(4)
C71 0.070(6) 0.029(5) 0.058(6) 0.000(4) -0.012(5) 0.018(5)
C72 0.047(5) 0.023(5) 0.066(6) 0.005(4) -0.019(4) 0.012(4)
C73 0.036(4) 0.027(4) 0.036(5) 0.009(4) -0.006(4) 0.001(4)
C74 0.038(5) 0.036(5) 0.033(5) 0.002(4) -0.011(4) -0.012(4)
C75 0.058(6) 0.068(6) 0.061(6) -0.003(5) -0.011(5) 0.005(5)
C76 0.083(6) 0.038(5) 0.044(6) 0.005(4) -0.018(4) -0.004(4)
C77 0.034(5) 0.044(5) 0.047(5) -0.003(4) -0.016(4) 0.006(4)
C78 0.072(6) 0.050(6) 0.060(6) 0.023(5) -0.027(5) 0.004(5)
C79 0.042(5) 0.046(5) 0.086(7) 0.000(5) -0.014(4) 0.014(4)
C80 0.031(4) 0.024(4) 0.037(5) -0.002(4) -0.003(3) 0.009(4)
C81 0.040(5) 0.027(5) 0.049(5) 0.006(4) -0.001(4) 0.012(4)
C82 0.035(5) 0.036(5) 0.070(6) 0.025(4) 0.008(4) -0.006(4)
C83 0.063(6) 0.030(5) 0.066(6) 0.018(4) 0.004(5) 0.000(5)
C84 0.058(6) 0.022(5) 0.057(6) 0.018(4) 0.005(4) 0.011(4)
C85 0.043(5) 0.028(5) 0.043(5) 0.008(4) 0.007(4) 0.002(4)
C86 0.068(6) 0.047(5) 0.028(5) 0.000(4) 0.011(4) 0.004(5)
C87 0.073(6) 0.046(5) 0.023(5) -0.002(4) -0.001(4) 0.013(5)
C88 0.112(7) 0.064(6) 0.046(6) -0.012(5) 0.019(5) 0.020(6)
C89 0.120(8) 0.094(7) 0.029(5) 0.000(5) -0.001(5) 0.025(6)
C90 0.047(5) 0.041(5) 0.063(6) 0.007(4) 0.003(4) 0.021(4)
C91 0.037(5) 0.062(6) 0.110(8) -0.002(5) 0.014(5) 0.003(5)
C92 0.091(7) 0.044(6) 0.082(7) 0.005(5) 0.027(5) 0.027(5)
C93 0.047(5) 0.040(5) 0.044(5) 0.007(4) -0.010(4) 0.014(4)
C94 0.088(6) 0.048(6) 0.040(5) 0.012(4) -0.006(4) 0.021(5)
C95 0.047(5) 0.072(6) 0.055(6) 0.002(5) -0.012(4) 0.014(5)
C96 0.069(12) 0.081(14) 0.099(16) 0.014(12) 0.009(11) 0.029(9)
C97 0.084(12) 0.110(15) 0.159(14) 0.037(12) -0.023(13) 0.004(10)
C98 0.085(14) 0.118(14) 0.168(14) 0.045(12) -0.024(14) -0.003(10)
C99 0.092(15) 0.111(14) 0.168(15) 0.045(12) -0.028(15) -0.004(10)
C100 0.12(2) 0.098(18) 0.17(2) 0.015(15) 0.009(19) -0.018(14)

loop_
_atom_type_symbol
_atom_type_description
_atom_type_scat_dispersion_real
_atom_type_scat_dispersion_imag
_atom_type_scat_source
C C 0.0033 0.0016 'International Tables Vol C Tables 4.2.6.8 and 6.1.1.4'
H H 0.0000 0.0000 'International Tables Vol C Tables 4.2.6.8 and 6.1.1.4'
N N 0.0061 0.0033 'International Tables Vol C Tables 4.2.6.8 and 6.1.1.4'
O O 0.0106 0.0060 'International Tables Vol C Tables 4.2.6.8 and 6.1.1.4'
Si Si 0.0817 0.0704 'International Tables Vol C Tables 4.2.6.8 and 6.1.1.4'
P P 0.1023 0.0942 'International Tables Vol C Tables 4.2.6.8 and 6.1.1.4'

loop_
_geom_angle_atom_site_label_1
_geom_angle_atom_site_label_2
_geom_angle_atom_site_label_3
_geom_angle
N4 P1 C3 118.0(3)
N4 P1 N5 85.5(3)
C3 P1 N5 124.4(3)
N4 P1 C4 112.4(3)
C3 P1 C4 107.5(3)
N5 P1 C4 107.5(3)
O1 Si1 N1 113.3(2)
O1 Si1 C3 118.2(2)
N1 Si1 C3 107.6(2)
O1 Si1 C1 104.1(2)
N1 Si1 C1 103.0(2)
C3 Si1 C1 109.6(3)
N4 Si2 N5 83.3(2)
N4 Si2 C12 116.9(3)
N5 Si2 C12 116.4(4)
N4 Si2 C11 115.3(3)
N5 Si2 C11 116.8(3)
C12 Si2 C11 107.1(4)
C5 N1 C21 116.1(4)
C5 N1 Si1 121.8(4)
C21 N1 Si1 121.4(3)
C1 N2 C33 109.5(5)
C1 N2 C37 123.5(5)
C33 N2 C37 126.6(5)
C1 N3 C34 111.3(5)
C1 N3 C40 123.4(5)
C34 N3 C40 124.9(5)
C13 N4 P1 129.3(4)
C13 N4 Si2 133.9(4)
P1 N4 Si2 96.1(3)
C17 N5 P1 131.0(4)
C17 N5 Si2 133.7(4)
P1 N5 Si2 95.0(3)
N3 C1 N2 104.6(5)
N3 C1 Si1 132.2(5)
N2 C1 Si1 123.1(5)
C43 C3 P1 119.7(4)
C43 C3 Si1 116.6(4)
P1 C3 Si1 120.7(3)
C5 C4 C9 105.8(5)
C5 C4 P1 129.4(4)
C9 C4 P1 124.5(5)
C4 C5 N1 127.9(5)
C4 C5 C6 107.6(5)
N1 C5 C6 124.4(6)
C5 C6 C10 100.7(5)
C5 C6 C7 105.6(5)
C10 C6 C7 99.7(5)
C8 C7 C6 103.0(6)
C9 C8 C7 104.5(6)
C8 C9 C10 100.9(6)
C8 C9 C4 104.4(5)
C10 C9 C4 100.3(5)
C6 C10 C9 94.4(5)
N4 C13 C15 110.1(6)
N4 C13 C14 108.2(5)
C15 C13 C14 111.4(6)
N4 C13 C16 111.4(5)
C15 C13 C16 108.4(6)
C14 C13 C16 107.3(6)
N5 C17 C19' 112.7(11)
N5 C17 C18' 110.1(12)
C19' C17 C18' 114.9(16)
N5 C17 C20 111.3(7)
C19' C17 C20 52.7(11)
C18' C17 C20 138.0(13)
N5 C17 C18 110.1(7)
C19' C17 C18 137.1(12)
C18' C17 C18 45.4(10)
C20 C17 C18 111.7(8)
N5 C17 C19 110.6(6)
C19' C17 C19 57.1(11)
C18' C17 C19 63.1(12)
C20 C17 C19 107.3(8)
C18 C17 C19 105.6(8)
N5 C17 C20' 102.9(11)
C19' C17 C20' 108.4(15)
C18' C17 C20' 106.9(14)
C20 C17 C20' 57.0(10)
C18 C17 C20' 62.5(11)
C19 C17 C20' 146.4(12)
C26 C21 C22 119.8(6)
C26 C21 N1 120.0(6)
C22 C21 N1 120.1(6)
C23 C22 C21 118.3(6)
C23 C22 C27 117.1(6)
C21 C22 C27 124.6(6)
C24 C23 C22 121.8(6)
C25 C24 C23 119.0(7)
C24 C25 C26 122.5(7)
C25 C26 C21 118.6(6)
C25 C26 C30 119.3(6)
C21 C26 C30 122.1(6)
C29 C27 C22 111.7(5)
C29 C27 C28 109.1(5)
C22 C27 C28 111.3(5)
C26 C30 C32 112.7(5)
C26 C30 C31 111.3(5)
C32 C30 C31 109.7(5)
C34 C33 N2 108.2(6)
C34 C33 C35 127.1(7)
N2 C33 C35 124.7(6)
C33 C34 N3 106.3(6)
C33 C34 C36 126.5(7)
N3 C34 C36 126.9(6)
N2 C37 C39 110.9(5)
N2 C37 C38 112.4(5)
C39 C37 C38 112.3(5)
N3 C40 C42 111.2(5)
N3 C40 C41 112.4(5)
C42 C40 C41 112.4(5)
C48 C43 C44 114.0(6)
C48 C43 C3 124.6(5)
C44 C43 C3 121.4(6)
C45 C44 C43 122.3(7)
C44 C45 C46 121.1(6)
C47 C46 C45 118.2(6)
C46 C47 C48 121.2(7)
C47 C48 C43 123.4(6)
C50 P2 N10 118.1(3)
C50 P2 N9 124.3(3)
N10 P2 N9 85.0(3)
C50 P2 C51 106.8(6)
N10 P2 C51 116.8(5)
N9 P2 C51 104.8(5)
C50 P2 C52' 109.9(8)
N10 P2 C52' 102.2(7)
N9 P2 C52' 113.4(7)
O2 Si3 N6 113.6(2)
O2 Si3 C50 118.1(3)
N6 Si3 C50 107.5(3)
O2 Si3 C49 102.6(3)
N6 Si3 C49 103.9(3)
C50 Si3 C49 110.1(3)
N9 Si4 N10 83.7(2)
N9 Si4 C59 117.0(4)
N10 Si4 C59 116.8(4)
N9 Si4 C58 115.9(3)
N10 Si4 C58 114.8(3)
C59 Si4 C58 107.5(4)
C52 N6 C68 115.6(9)
C51' N6 C68 118.8(11)
C52 N6 Si3 123.0(9)
C51' N6 Si3 117.5(11)
C68 N6 Si3 120.7(4)
C86 N7 C49 111.9(5)
C86 N7 C90 125.8(6)
C49 N7 C90 122.1(6)
C49 N8 C87 111.6(5)
C49 N8 C93 124.6(5)
C87 N8 C93 123.8(6)
C60 N9 P2 130.7(4)
C60 N9 Si4 133.6(4)
P2 N9 Si4 95.5(3)
C64 N10 P2 127.3(5)
C64 N10 Si4 136.7(5)
P2 N10 Si4 95.7(3)
N8 C49 N7 103.6(5)
N8 C49 Si3 131.3(4)
N7 C49 Si3 125.0(5)
C80 C50 P2 118.1(4)
C80 C50 Si3 117.7(4)
P2 C50 Si3 120.9(4)
C52 C51 C56 104.8(10)
C52 C51 P2 130.8(14)
C56 C51 P2 123.4(10)
C51 C52 N6 126.2(17)
C51 C52 C53 109.9(10)
N6 C52 C53 123.8(13)
C52 C53 C54 103.4(11)
C52 C53 C57 97.8(11)
C54 C53 C57 102.9(11)
C53 C54 C55 103.5(10)
C56 C55 C54 102.3(9)
C51 C56 C55 108.9(11)
C51 C56 C57 99.8(10)
C55 C56 C57 101.6(10)
C53 C57 C56 92.8(9)
C52' C51' N6 134(2)
C52' C51' C56' 102.8(12)
N6 C51' C56' 123.4(17)
C51' C52' C53' 111.1(12)
C51' C52' P2 122.3(18)
C53' C52' P2 126.2(14)
C54' C53' C52' 107.0(15)
C54' C53' C57' 100.2(12)
C52' C53' C57' 99.1(11)
C53' C54' C55' 103.2(12)
C56' C55' C54' 102.7(13)
C51' C56' C55' 107.4(15)
C51' C56' C57' 101.8(13)
C55' C56' C57' 100.4(13)
C53' C57' C56' 92.9(10)
C61' C60 N9 116(2)
C61' C60 C61 50(2)
N9 C60 C61 110.8(7)
C61' C60 C62' 115(2)
N9 C60 C62' 117(2)
C61 C60 C62' 130(2)
C61' C60 C62 62(2)
N9 C60 C62 110.8(6)
C61 C60 C62 109.9(9)
C62' C60 C62 67(2)
C61' C60 C63 134(2)
N9 C60 C63 109.1(7)
C61 C60 C63 108.3(7)
C62 C60 C63 107.9(7)
C61' C60 C63' 103(2)
N9 C60 C63' 95(2)
C61 C60 C63' 53.3(18)
C62' C60 C63' 107(2)
C62 C60 C63' 154(2)
C63 C60 C63' 66.3(19)
C66' C64 N10 120.4(17)
C66 C64 N10 113.4(10)
C66' C64 C67 125.5(18)
C66 C64 C67 117.2(11)
N10 C64 C67 111.2(8)
C66' C64 C65' 126.0(17)
C66 C64 C65' 138.1(14)
N10 C64 C65' 108.4(11)
C66' C64 C65 80.0(12)
C66 C64 C65 105.1(9)
N10 C64 C65 108.9(6)
C67 C64 C65 99.7(8)
C65' C64 C65 62.9(10)
C66' C64 C67' 100.7(14)
C66 C64 C67' 77.3(11)
N10 C64 C67' 95.6(8)
C67 C64 C67' 56.3(8)
C65' C64 C67' 95.8(12)
C65 C64 C67' 151.3(9)
C73 C68 C69 122.1(6)
C73 C68 N6 119.7(6)
C69 C68 N6 118.1(5)
C68 C69 C70 117.6(6)
C68 C69 C74 123.3(6)
C70 C69 C74 119.1(6)
C71 C70 C69 121.2(6)
C70 C71 C72 119.8(6)
C71 C72 C73 122.5(6)
C72 C73 C68 116.8(6)
C72 C73 C77 118.0(6)
C68 C73 C77 125.1(6)
C69 C74 C76 111.8(6)
C69 C74 C75 110.8(6)
C76 C74 C75 108.7(6)
C73 C77 C79 112.5(6)
C73 C77 C78 111.5(6)
C79 C77 C78 108.2(5)
C81 C80 C85 113.3(6)
C81 C80 C50 122.5(5)
C85 C80 C50 124.2(6)
C82 C81 C80 123.4(6)
C83 C82 C81 120.1(7)
C82 C83 C84 118.6(7)
C85 C84 C83 120.4(6)
C84 C85 C80 124.2(6)
C87 C86 N7 107.2(6)
C87 C86 C88 126.7(7)
N7 C86 C88 126.1(7)
C86 C87 N8 105.7(6)
C86 C87 C89 127.0(7)
N8 C87 C89 127.2(6)
C91 C90 N7 110.3(6)
C91 C90 C92 113.0(6)
N7 C90 C92 111.8(6)
N8 C93 C95 113.0(6)
N8 C93 C94 110.7(6)
C95 C93 C94 112.7(6)
C98 C97 C96 108.9(16)
C99 C98 C97 109.2(16)
C98 C99 C100 109.8(18)

loop_
_geom_bond_atom_site_label_1
_geom_bond_atom_site_label_2
_geom_bond_distance
P1 N4 1.684(5)
P1 C3 1.693(5)
P1 N5 1.712(5)
P1 C4 1.727(6)
Si1 O1 1.549(4)
Si1 N1 1.786(4)
Si1 C3 1.835(6)
Si1 C1 1.990(6)
Si2 N4 1.733(5)
Si2 N5 1.736(6)
Si2 C12 1.845(7)
Si2 C11 1.861(7)
N1 C5 1.372(7)
N1 C21 1.457(7)
N2 C1 1.375(7)
N2 C33 1.380(7)
N2 C37 1.488(7)
N3 C1 1.356(7)
N3 C34 1.381(7)
N3 C40 1.484(7)
N4 C13 1.480(8)
N5 C17 1.481(8)
C3 C43 1.481(8)
C4 C5 1.360(8)
C4 C9 1.576(8)
C5 C6 1.521(7)
C6 C10 1.529(8)
C6 C7 1.548(9)
C7 C8 1.533(9)
C8 C9 1.484(9)
C9 C10 1.541(8)
C13 C15 1.504(8)
C13 C14 1.512(9)
C13 C16 1.551(9)
C17 C19' 1.491(17)
C17 C18' 1.497(16)
C17 C20 1.501(10)
C17 C18 1.506(10)
C17 C19 1.559(11)
C17 C20' 1.566(16)
C21 C26 1.402(8)
C21 C22 1.408(8)
C22 C23 1.391(8)
C22 C27 1.526(8)
C23 C24 1.375(9)
C24 C25 1.355(8)
C25 C26 1.383(8)
C26 C30 1.513(8)
C27 C29 1.521(8)
C27 C28 1.535(7)
C30 C32 1.519(8)
C30 C31 1.529(7)
C33 C34 1.341(8)
C33 C35 1.513(8)
C34 C36 1.495(8)
C37 C39 1.502(7)
C37 C38 1.525(7)
C40 C42 1.530(7)
C40 C41 1.540(8)
C43 C48 1.406(8)
C43 C44 1.412(8)
C44 C45 1.378(8)
C45 C46 1.383(9)
C46 C47 1.360(9)
C47 C48 1.369(8)
P2 C50 1.692(6)
P2 N10 1.693(5)
P2 N9 1.704(5)
P2 C51 1.753(10)
P2 C52' 1.764(12)
Si3 O2 1.552(4)
Si3 N6 1.805(5)
Si3 C50 1.831(6)
Si3 C49 1.986(7)
Si4 N9 1.716(5)
Si4 N10 1.723(5)
Si4 C59 1.846(8)
Si4 C58 1.865(7)
N6 C52 1.364(11)
N6 C51' 1.396(13)
N6 C68 1.451(7)
N7 C86 1.367(8)
N7 C49 1.367(7)
N7 C90 1.507(8)
N8 C49 1.361(7)
N8 C87 1.395(8)
N8 C93 1.488(7)
N9 C60 1.479(8)
N10 C64 1.462(9)
C50 C80 1.474(8)
C51 C52 1.342(12)
C51 C56 1.531(17)
C52 C53 1.531(19)
C53 C54 1.538(15)
C53 C57 1.557(15)
C54 C55 1.567(14)
C55 C56 1.533(15)
C56 C57 1.559(16)
C51' C52' 1.358(14)
C51' C56' 1.54(2)
C52' C53' 1.53(2)
C53' C54' 1.525(17)
C53' C57' 1.541(17)
C54' C55' 1.563(17)
C55' C56' 1.544(18)
C56' C57' 1.564(18)
C60 C61' 1.47(2)
C60 C61 1.483(10)
C60 C62' 1.50(2)
C60 C62 1.519(10)
C60 C63 1.534(10)
C60 C63' 1.58(2)
C64 C66' 1.431(17)
C64 C66 1.460(12)
C64 C67 1.508(12)
C64 C65' 1.523(16)
C64 C65 1.661(11)
C64 C67' 1.693(16)
C68 C73 1.404(8)
C68 C69 1.409(8)
C69 C70 1.410(8)
C69 C74 1.510(8)
C70 C71 1.374(8)
C71 C72 1.374(8)
C72 C73 1.401(8)
C73 C77 1.502(8)
C74 C76 1.518(8)
C74 C75 1.527(9)
C77 C79 1.521(9)
C77 C78 1.537(9)
C80 C81 1.399(8)
C80 C85 1.404(8)
C81 C82 1.393(8)
C82 C83 1.371(8)
C83 C84 1.379(9)
C84 C85 1.362(8)
C86 C87 1.360(9)
C86 C88 1.501(9)
C87 C89 1.493(9)
C90 C91 1.506(9)
C90 C92 1.548(9)
C93 C95 1.514(9)
C93 C94 1.534(9)
C96 C97 1.516(17)
C97 C98 1.44(2)
C98 C99 1.432(19)
C99 C100 1.500(18)
